data_4108609
loop_
_publ_author_name
'Qingdong Zheng'
'Jia Huang'
'Amy Sarjeant'
'Howard E. Katz'

_publ_section_title
;
 Pyromellitic Diimides: Minimal Cores for High Mobility n-Channel
 Transistor Semiconductors
;
_journal_name_full 'Journal of the American Chemical Society'
_journal_page_first 14410
_journal_page_last 14411
_journal_paper_doi 10.1021/ja805746h
_journal_volume 130
_journal_year 2008
_chemical_formula_moiety 'C26 H14 F6 N2 O4'
_chemical_formula_sum 'C26 H14 F6 N2 O4'
_chemical_formula_weight 532.39
_chemical_name_systematic
;
?
;
_space_group_IT_number 14
_symmetry_cell_setting monoclinic
_symmetry_space_group_name_Hall '-P 2ybc'
_symmetry_space_group_name_H-M 'P 1 21/c 1'
_atom_sites_solution_hydrogens geom
_atom_sites_solution_primary direct
_atom_sites_solution_secondary difmap
_audit_creation_date
;
'Fri Jun 27 10:29:07 2008'
;
_audit_creation_method SHELXL-97
_cell_angle_alpha 90.00
_cell_angle_beta 97.780(2)
_cell_angle_gamma 90.00
_cell_formula_units_Z 2
_cell_length_a 10.2363(2)
_cell_length_b 11.5311(3)
_cell_length_c 9.2845(2)
_cell_measurement_reflns_used 4839
_cell_measurement_temperature 110
_cell_measurement_theta_max 29.0000
_cell_measurement_theta_min 4.0136
_cell_volume 1085.82(4)
_computing_cell_refinement 'Oxford Diffraction CrysAlis RED'
_computing_data_collection 'Oxford Diffraction CrysAlis CCD'
_computing_data_reduction 'Oxford Diffraction CrysAlis RED'
_computing_molecular_graphics 'Sheldrick, G.M. (2000). SHELXTL v6.10.'
_computing_publication_material 'Sheldrick, G.M. (2000). SHELXTL v6.10.'
_computing_structure_refinement 'Sheldrick, G.M. (2000). SHELXTL v6.10.'
_computing_structure_solution 'Sheldrick, G.M. (2000). SHELXTL v6.10.'
_diffrn_ambient_temperature 110
_diffrn_detector_area_resol_mean 15.9890
_diffrn_measured_fraction_theta_full 0.990
_diffrn_measured_fraction_theta_max 0.990
_diffrn_measurement_details 'see scan set'
_diffrn_measurement_device Kappa
_diffrn_measurement_device_type Xcalibur3
_diffrn_measurement_method ' omega scans'
_diffrn_orient_matrix_UB_11 -0.0315135050
_diffrn_orient_matrix_UB_12 -0.0561217564
_diffrn_orient_matrix_UB_13 -0.0057094984
_diffrn_orient_matrix_UB_21 -0.0106703142
_diffrn_orient_matrix_UB_22 0.0055870311
_diffrn_orient_matrix_UB_23 -0.0696295426
_diffrn_orient_matrix_UB_31 0.0695332062
_diffrn_orient_matrix_UB_32 -0.0245798874
_diffrn_orient_matrix_UB_33 -0.0027999197
_diffrn_radiation_monochromator graphite
_diffrn_radiation_source 'Enhance (Mo) X-ray Source'
_diffrn_radiation_type 'Mo K\a'
_diffrn_radiation_wavelength 0.71073
_diffrn_reflns_av_R_equivalents 0.0395
_diffrn_reflns_av_sigmaI/netI 0.0445
_diffrn_reflns_limit_h_max 13
_diffrn_reflns_limit_h_min -14
_diffrn_reflns_limit_k_max 15
_diffrn_reflns_limit_k_min -15
_diffrn_reflns_limit_l_max 12
_diffrn_reflns_limit_l_min -12
_diffrn_reflns_number 10321
_diffrn_reflns_resolution_max 0.73
_diffrn_reflns_theta_full 29.11
_diffrn_reflns_theta_max 29.11
_diffrn_reflns_theta_min 4.02
_diffrn_source_current 40
_diffrn_source_power 2
_diffrn_source_voltage 50
_exptl_absorpt_coefficient_mu 0.145
_exptl_absorpt_correction_T_max 0.994
_exptl_absorpt_correction_T_min 0.954
_exptl_absorpt_correction_type analytical
_exptl_absorpt_process_details
;
CrysAlis RED, Oxford Diffraction Ltd.,
Version 1.171.32.15 (release 10-01-2008 CrysAlis171 .NET)
(compiled Jan 10 2008,16:37:18)
Analytical numeric absorption correction using a multifaceted crystal
model based on expressions derived by R.C. Clark & J.S. Reid.
(Clark, R. C. & Reid, J. S. (1995). Acta Cryst. A51, 887-897)
;
_exptl_crystal_colour colorless
_exptl_crystal_density_diffrn 1.628
_exptl_crystal_description plate
_exptl_crystal_F_000 540
_exptl_crystal_size_max 0.4974
_exptl_crystal_size_mid 0.3821
_exptl_crystal_size_min 0.0426
_refine_diff_density_max 0.309
_refine_diff_density_min -0.238
_refine_diff_density_rms 0.050
_refine_ls_extinction_method none
_refine_ls_goodness_of_fit_ref 1.029
_refine_ls_hydrogen_treatment constr
_refine_ls_matrix_type full
_refine_ls_number_parameters 172
_refine_ls_number_reflns 2887
_refine_ls_number_restraints 0
_refine_ls_restrained_S_all 1.029
_refine_ls_R_factor_all 0.0750
_refine_ls_R_factor_gt 0.0406
_refine_ls_shift/su_max 0.000
_refine_ls_shift/su_mean 0.000
_refine_ls_structure_factor_coef Fsqd
_refine_ls_weighting_details 'calc w=1/[\s^2^(Fo^2^)+(0.0462P)^2^+0.0707P] where P=(Fo^2^+2Fc^2^)/3'
_refine_ls_weighting_scheme calc
_refine_ls_wR_factor_gt 0.0850
_refine_ls_wR_factor_ref 0.0935
_reflns_number_gt 1963
_reflns_number_total 2887
_reflns_threshold_expression >2sigma(I)
_cod_data_source_file ja805746h_si_002.cif
_cod_data_source_block x0468
_cod_original_sg_symbol_H-M 'P 1 21/c 1 '
_cod_database_code 4108609
_audit_creation_method_reference
;
CrysAlis RED, Oxford Diffraction Ltd.,
Version 1.171.32.15 (release 10-01-2008 CrysAlis171 .NET)
(compiled Jan 10 2008,16:37:18)
;
_computing_data_collection_reference
;
CrysAlis CCD, Oxford Diffraction Ltd.,
Version 1.171.32.15 (release 10-01-2008 CrysAlis171 .NET)
(compiled Jan 10 2008,16:37:18)
;
_computing_cell_refinment_reference
;
CrysAlis RED, Oxford Diffraction Ltd.,
Version 1.171.32.15 (release 10-01-2008 CrysAlis171 .NET)
(compiled Jan 10 2008,16:37:18)
;
_computing_data_reduction_reference
;
CrysAlis RED, Oxford Diffraction Ltd.,
Version 1.171.32.15 (release 10-01-2008 CrysAlis171 .NET)
(compiled Jan 10 2008,16:37:18)
;
_cell_measurement_resolution_max 0.73
_jhu_your_name_here 'Dr. Amy A Sarjeant'
_jhu_your_lab_here 'NCB 240'
_jhu_your_phone_number_here x6-8569
_jhu_your_email_here xray@jhu.edu
_jhu_institutional_source 'Katz Lab'
_jhu_submitting_scientist 'Qingdong Zheng'
_jhu_scientist_phone x6-0567
_jhu_scientist_email qzheng7@jhu.edu
_jhu_identifying_number x0468
_jhu_xray_labbook II-128
_jhu_crystalization_labbook PDI-CF3
_jhu_crystalization_solvent Dimethylformamide
_jhu_crystalization_method
;
;
_jhu_diffraction_detector_distance 50
_jhu_quality_factor 1

loop_
_symmetry_equiv_pos_as_xyz
'x, y, z'
'-x, y+1/2, -z+1/2'
'-x, -y, -z'
'x, -y-1/2, z-1/2'

loop_
_atom_site_label
_atom_site_type_symbol
_atom_site_fract_x
_atom_site_fract_y
_atom_site_fract_z
_atom_site_U_iso_or_equiv
_atom_site_adp_type
_atom_site_occupancy
_atom_site_symmetry_multiplicity
_atom_site_calc_flag
_atom_site_refinement_flags
F1 F 0.65718(9) 0.27193(8) 0.15669(10) 0.0279(2) Uani 1 1 d .
F2 F 0.84166(10) 0.21401(8) 0.27066(9) 0.0267(2) Uani 1 1 d .
F3 F 0.83852(10) 0.31507(8) 0.07566(9) 0.0300(2) Uani 1 1 d .
O1 O 0.83103(10) 0.91734(9) 0.39078(11) 0.0204(2) Uani 1 1 d .
O2 O 0.59771(11) 0.72151(9) 0.70036(11) 0.0234(3) Uani 1 1 d .
N1 N 0.73605(12) 0.79544(10) 0.54526(13) 0.0170(3) Uani 1 1 d .
C1 C 0.62440(15) 0.79487(13) 0.61589(15) 0.0175(3) Uani 1 1 d .
C2 C 0.54871(14) 0.90081(12) 0.56544(15) 0.0162(3) Uani 1 1 d .
C3 C 0.61683(14) 0.95857(13) 0.46732(15) 0.0160(3) Uani 1 1 d .
C4 C 0.74088(14) 0.89322(12) 0.45684(15) 0.0167(3) Uani 1 1 d .
C5 C 0.57073(14) 1.05972(12) 0.39788(15) 0.0166(3) Uani 1 1 d .
H5A H 0.6171 1.0990 0.3305 0.020 Uiso 1 1 calc R
C6 C 0.84144(15) 0.70940(13) 0.56946(16) 0.0194(3) Uani 1 1 d .
H6A H 0.8478 0.6809 0.6707 0.023 Uiso 1 1 calc R
H6B H 0.9262 0.7473 0.5578 0.023 Uiso 1 1 calc R
C7 C 0.82118(14) 0.60695(13) 0.46706(16) 0.0183(3) Uani 1 1 d .
C8 C 0.71764(16) 0.52941(14) 0.47298(17) 0.0247(4) Uani 1 1 d .
H8A H 0.6563 0.5428 0.5394 0.030 Uiso 1 1 calc R
C9 C 0.70306(16) 0.43338(14) 0.38354(17) 0.0239(3) Uani 1 1 d .
H9A H 0.6320 0.3811 0.3881 0.029 Uiso 1 1 calc R
C10 C 0.79333(14) 0.41353(13) 0.28650(16) 0.0190(3) Uani 1 1 d .
C11 C 0.89631(15) 0.48994(13) 0.27845(16) 0.0204(3) Uani 1 1 d .
H11A H 0.9574 0.4766 0.2118 0.024 Uiso 1 1 calc R
C12 C 0.90946(15) 0.58654(13) 0.36902(16) 0.0206(3) Uani 1 1 d .
H12A H 0.9799 0.6393 0.3636 0.025 Uiso 1 1 calc R
C13 C 0.78258(16) 0.30545(14) 0.19748(16) 0.0215(3) Uani 1 1 d .

loop_
_atom_site_aniso_label
_atom_site_aniso_U_11
_atom_site_aniso_U_22
_atom_site_aniso_U_33
_atom_site_aniso_U_23
_atom_site_aniso_U_13
_atom_site_aniso_U_12
F1 0.0257(5) 0.0291(5) 0.0287(5) -0.0027(4) 0.0025(4) 0.0003(4)
F2 0.0345(5) 0.0207(5) 0.0249(5) 0.0018(4) 0.0040(4) 0.0083(4)
F3 0.0413(6) 0.0316(5) 0.0202(5) -0.0019(4) 0.0151(4) -0.0006(5)
O1 0.0201(5) 0.0224(6) 0.0203(5) -0.0005(4) 0.0088(4) -0.0011(5)
O2 0.0241(6) 0.0221(6) 0.0255(6) 0.0077(5) 0.0081(5) 0.0028(5)
N1 0.0171(6) 0.0166(6) 0.0179(6) -0.0001(5) 0.0050(5) 0.0009(5)
C1 0.0186(7) 0.0182(7) 0.0159(7) -0.0029(6) 0.0032(6) -0.0005(6)
C2 0.0195(7) 0.0142(7) 0.0150(7) -0.0024(5) 0.0030(6) -0.0017(6)
C3 0.0174(7) 0.0166(7) 0.0148(7) -0.0046(6) 0.0048(6) -0.0017(6)
C4 0.0197(7) 0.0160(7) 0.0143(7) -0.0036(6) 0.0022(6) -0.0021(6)
C5 0.0196(7) 0.0165(7) 0.0149(7) -0.0013(6) 0.0065(6) -0.0022(6)
C6 0.0172(7) 0.0209(7) 0.0207(7) 0.0021(6) 0.0047(6) 0.0032(6)
C7 0.0189(7) 0.0176(7) 0.0188(7) 0.0045(6) 0.0036(6) 0.0037(6)
C8 0.0254(8) 0.0234(8) 0.0283(9) -0.0014(7) 0.0149(7) -0.0004(7)
C9 0.0247(8) 0.0213(8) 0.0281(8) -0.0006(6) 0.0122(7) -0.0023(7)
C10 0.0211(7) 0.0195(7) 0.0168(7) 0.0035(6) 0.0044(6) 0.0055(6)
C11 0.0205(7) 0.0229(8) 0.0194(8) 0.0026(6) 0.0093(6) 0.0039(6)
C12 0.0191(7) 0.0207(7) 0.0230(8) 0.0047(6) 0.0068(6) -0.0004(6)
C13 0.0224(7) 0.0243(8) 0.0189(7) 0.0039(6) 0.0064(6) 0.0037(7)

loop_
_atom_type_symbol
_atom_type_description
_atom_type_scat_dispersion_real
_atom_type_scat_dispersion_imag
_atom_type_scat_source
C C 0.0033 0.0016 'International Tables Vol C Tables 4.2.6.8 and 6.1.1.4'
H H 0.0000 0.0000 'International Tables Vol C Tables 4.2.6.8 and 6.1.1.4'
N N 0.0061 0.0033 'International Tables Vol C Tables 4.2.6.8 and 6.1.1.4'
O O 0.0106 0.0060 'International Tables Vol C Tables 4.2.6.8 and 6.1.1.4'
F F 0.0171 0.0103 'International Tables Vol C Tables 4.2.6.8 and 6.1.1.4'

loop_
_exptl_crystal_face_index_h
_exptl_crystal_face_index_k
_exptl_crystal_face_index_l
_exptl_crystal_face_perp_dist
-2.00 16.00 1.00 0.2135
0.00 8.00 -11.00 0.1955
-14.00 -1.00 0.00 0.0197
2.00 -16.00 0.00 0.1918
0.00 -10.00 10.00 0.2544
14.00 1.00 0.00 0.0229
-3.00 9.00 11.00 0.1913
2.00 -9.00 -11.00 0.1892

loop_
_geom_angle_atom_site_label_1
_geom_angle_atom_site_label_2
_geom_angle_atom_site_label_3
_geom_angle
_geom_angle_site_symmetry_1
_geom_angle_site_symmetry_3
C1 N1 C4 112.11(12) . .
C1 N1 C6 124.09(12) . .
C4 N1 C6 123.61(12) . .
O2 C1 N1 125.48(14) . .
O2 C1 C2 128.65(14) . .
N1 C1 C2 105.87(12) . .
C5 C2 C3 122.68(13) 3_676 .
C5 C2 C1 129.03(13) 3_676 .
C3 C2 C1 108.28(12) . .
C5 C3 C2 122.64(13) . .
C5 C3 C4 129.42(13) . .
C2 C3 C4 107.93(13) . .
O1 C4 N1 125.00(13) . .
O1 C4 C3 129.26(13) . .
N1 C4 C3 105.72(12) . .
C3 C5 C2 114.68(13) . 3_676
C3 C5 H5A 122.7 . .
C2 C5 H5A 122.7 3_676 .
N1 C6 C7 113.47(12) . .
N1 C6 H6A 108.9 . .
C7 C6 H6A 108.9 . .
N1 C6 H6B 108.9 . .
C7 C6 H6B 108.9 . .
H6A C6 H6B 107.7 . .
C12 C7 C8 118.93(14) . .
C12 C7 C6 119.93(13) . .
C8 C7 C6 121.10(13) . .
C9 C8 C7 120.80(14) . .
C9 C8 H8A 119.6 . .
C7 C8 H8A 119.6 . .
C8 C9 C10 119.57(15) . .
C8 C9 H9A 120.2 . .
C10 C9 H9A 120.2 . .
C11 C10 C9 120.45(14) . .
C11 C10 C13 120.13(13) . .
C9 C10 C13 119.32(14) . .
C10 C11 C12 119.30(13) . .
C10 C11 H11A 120.3 . .
C12 C11 H11A 120.3 . .
C7 C12 C11 120.95(14) . .
C7 C12 H12A 119.5 . .
C11 C12 H12A 119.5 . .
F3 C13 F1 106.67(12) . .
F3 C13 F2 106.00(12) . .
F1 C13 F2 105.21(12) . .
F3 C13 C10 113.00(13) . .
F1 C13 C10 113.10(12) . .
F2 C13 C10 112.26(12) . .

loop_
_geom_bond_atom_site_label_1
_geom_bond_atom_site_label_2
_geom_bond_distance
_geom_bond_site_symmetry_2
F1 C13 1.3449(18) .
F2 C13 1.3519(17) .
F3 C13 1.3397(16) .
O1 C4 1.2076(17) .
O2 C1 1.2096(18) .
N1 C1 1.3926(18) .
N1 C4 1.3995(18) .
N1 C6 1.4604(19) .
C1 C2 1.488(2) .
C2 C5 1.389(2) 3_676
C2 C3 1.3899(19) .
C3 C5 1.384(2) .
C3 C4 1.491(2) .
C5 C2 1.389(2) 3_676
C5 H5A 0.9500 .
C6 C7 1.513(2) .
C6 H6A 0.9900 .
C6 H6B 0.9900 .
C7 C12 1.387(2) .
C7 C8 1.393(2) .
C8 C9 1.380(2) .
C8 H8A 0.9500 .
C9 C10 1.394(2) .
C9 H9A 0.9500 .
C10 C11 1.384(2) .
C10 C13 1.491(2) .
C11 C12 1.391(2) .
C11 H11A 0.9500 .
C12 H12A 0.9500 .

loop_
_geom_torsion_atom_site_label_1
_geom_torsion_atom_site_label_2
_geom_torsion_atom_site_label_3
_geom_torsion_atom_site_label_4
_geom_torsion
_geom_torsion_site_symmetry_1
_geom_torsion_site_symmetry_4
C4 N1 C1 O2 -178.60(14) . .
C6 N1 C1 O2 -3.4(2) . .
C4 N1 C1 C2 1.44(15) . .
C6 N1 C1 C2 176.69(12) . .
O2 C1 C2 C5 -0.6(3) . 3_676
N1 C1 C2 C5 179.37(14) . 3_676
O2 C1 C2 C3 -179.41(15) . .
N1 C1 C2 C3 0.55(15) . .
C5 C2 C3 C5 -0.3(2) 3_676 .
C1 C2 C3 C5 178.62(13) . .
C5 C2 C3 C4 178.92(13) 3_676 .
C1 C2 C3 C4 -2.17(15) . .
C1 N1 C4 O1 175.57(14) . .
C6 N1 C4 O1 0.3(2) . .
C1 N1 C4 C3 -2.72(15) . .
C6 N1 C4 C3 -177.99(12) . .
C5 C3 C4 O1 3.9(3) . .
C2 C3 C4 O1 -175.21(14) . .
C5 C3 C4 N1 -177.87(14) . .
C2 C3 C4 N1 2.99(15) . .
C2 C3 C5 C2 0.3(2) . 3_676
C4 C3 C5 C2 -178.76(13) . 3_676
C1 N1 C6 C7 91.33(16) . .
C4 N1 C6 C7 -93.97(16) . .
N1 C6 C7 C12 116.04(15) . .
N1 C6 C7 C8 -66.46(18) . .
C12 C7 C8 C9 0.3(2) . .
C6 C7 C8 C9 -177.18(14) . .
C7 C8 C9 C10 0.2(2) . .
C8 C9 C10 C11 -0.6(2) . .
C8 C9 C10 C13 175.80(14) . .
C9 C10 C11 C12 0.4(2) . .
C13 C10 C11 C12 -175.96(14) . .
C8 C7 C12 C11 -0.5(2) . .
C6 C7 C12 C11 177.02(13) . .
C10 C11 C12 C7 0.1(2) . .
C11 C10 C13 F3 -26.9(2) . .
C9 C10 C13 F3 156.70(14) . .
C11 C10 C13 F1 -148.17(13) . .
C9 C10 C13 F1 35.39(19) . .
C11 C10 C13 F2 92.97(16) . .
C9 C10 C13 F2 -83.48(18) . .

loop_
_diffrn_scan_number
_diffrn_scan_type
_diffrn_scan_start
_diffrn_scan_end
_diffrn_scan_width
_diffrn_scan_exptime
_diffrn_scan_omega
_diffrn_scan_theta
_diffrn_scan_kappa
_diffrn_scan_phi
_diffrn_scan_omega1
_diffrn_scan_theta1
_diffrn_scan_frames
1 omega 2.00 53.00 1.00 55.00 - 26.12 -45.00 90.00 0.00 0.00 51
2 omega 2.00 53.00 1.00 55.00 - 26.12 -45.00 30.00 0.00 0.00 51
3 omega 2.00 53.00 1.00 55.00 - 26.12 -45.00 120.00 0.00 0.00 51
4 omega 49.00 101.00 1.00 55.00 - 26.12 0.00 210.00 0.00 0.00 52
5 omega -54.00 -2.00 1.00 55.00 - -26.75 45.00 330.00 0.00 0.00 52
6 omega -51.00 0.00 1.00 55.00 - -26.75 -45.00 180.00 0.00 0.00 51
7 omega -99.00 -44.00 1.00 55.00 - -26.75 -77.00 330.00 0.00 0.00 55
8 omega -102.00 48.00 1.00 55.00 - -26.75 0.00 60.00 0.00 0.00 150
